data_4328182
loop_
_publ_author_name
'Nobuhiko Iki'
'Shouichi Hiro-oka'
'Teppei Tanaka'
'Chizuko Kabuto'
'Hitoshi Hoshino'

_publ_section_title
;
 Highly Efficient Near-Infrared-Emitting Lanthanide(III) Complexes Formed
 by Heterogeneous Self-Assembly of AgI, LnIII, and
 Thiacalix[4]arene-p-tetrasulfonate in Aqueous Solution (LnIII= NdIII,
 YbIII)
;
_journal_name_full 'Inorganic Chemistry'
_journal_page_first 1648
_journal_page_last 1656
_journal_paper_doi 10.1021/ic2019583
_journal_volume 51
_journal_year 2012
_chemical_formula_sum 'C72 H92 Ag4 N8 Na9 Nd O50 S16'
_chemical_formula_weight 3165.13
_space_group_IT_number 2
_symmetry_cell_setting triclinic
_symmetry_space_group_name_Hall '-P 1'
_symmetry_space_group_name_H-M 'P -1'
_atom_sites_solution_hydrogens geom
_atom_sites_solution_primary direct
_atom_sites_solution_secondary difmap
_audit_creation_method SHELXL-97
_cell_angle_alpha 72.5520(10)
_cell_angle_beta 85.3630(10)
_cell_angle_gamma 87.7210(10)
_cell_formula_units_Z 1
_cell_length_a 11.8384(15)
_cell_length_b 13.7457(17)
_cell_length_c 17.587(2)
_cell_measurement_reflns_used 9921
_cell_measurement_temperature 173(2)
_cell_measurement_theta_max 27.90
_cell_measurement_theta_min 2.18
_cell_volume 2720.9(6)
_computing_cell_refinement 'Bruker SAINT'
_computing_data_collection 'Bruker APEX2'
_computing_data_reduction 'Bruker SAINT'
_computing_molecular_graphics 'Yadokari-XG 2009 (Wakita, Nemoto et al., 2009)'
_computing_publication_material 'Yadokari-XG 2009 (Wakita, Nemoto et al., 2009)'
_computing_structure_refinement 'SHELXL-97 (Sheldrick, 1997)'
_computing_structure_solution sir2004
_diffrn_ambient_temperature 173(2)
_diffrn_measured_fraction_theta_full 0.974
_diffrn_measured_fraction_theta_max 0.974
_diffrn_measurement_device_type 'Bruker APEX-II CCD'
_diffrn_measurement_method '\f and \w scans'
_diffrn_radiation_monochromator graphite
_diffrn_radiation_source 'sealed tube'
_diffrn_radiation_type 'Mo K\a'
_diffrn_radiation_wavelength 0.71073
_diffrn_reflns_av_R_equivalents 0.0311
_diffrn_reflns_av_sigmaI/netI 0.0339
_diffrn_reflns_limit_h_max 15
_diffrn_reflns_limit_h_min -15
_diffrn_reflns_limit_k_max 17
_diffrn_reflns_limit_k_min -17
_diffrn_reflns_limit_l_max 22
_diffrn_reflns_limit_l_min -22
_diffrn_reflns_number 30440
_diffrn_reflns_theta_full 27.50
_diffrn_reflns_theta_max 27.50
_diffrn_reflns_theta_min 1.55
_diffrn_standards_number 0
_exptl_absorpt_coefficient_mu 1.616
_exptl_absorpt_correction_T_max 0.8551
_exptl_absorpt_correction_T_min 0.7281
_exptl_absorpt_correction_type empirical
_exptl_crystal_colour colorless
_exptl_crystal_density_diffrn 1.932
_exptl_crystal_description prism
_exptl_crystal_F_000 1583
_exptl_crystal_size_max 0.15
_exptl_crystal_size_mid 0.15
_exptl_crystal_size_min 0.10
_refine_diff_density_max 1.335
_refine_diff_density_min -1.058
_refine_diff_density_rms 0.125
_refine_ls_extinction_method none
_refine_ls_goodness_of_fit_ref 1.089
_refine_ls_hydrogen_treatment mixed
_refine_ls_matrix_type full
_refine_ls_number_parameters 772
_refine_ls_number_reflns 12178
_refine_ls_number_restraints 0
_refine_ls_restrained_S_all 1.089
_refine_ls_R_factor_all 0.0249
_refine_ls_R_factor_gt 0.0240
_refine_ls_shift/su_max 0.001
_refine_ls_shift/su_mean 0.000
_refine_ls_structure_factor_coef Fsqd
_refine_ls_weighting_details 'calc w=1/[\s^2^(Fo^2^)+(0.0319P)^2^+2.0408P] where P=(Fo^2^+2Fc^2^)/3'
_refine_ls_weighting_scheme calc
_refine_ls_wR_factor_gt 0.0673
_refine_ls_wR_factor_ref 0.0680
_reflns_number_gt 11705
_reflns_number_total 12178
_reflns_threshold_expression >2sigma(I)
_cod_data_source_file ic2019583_si_002.cif
_cod_data_source_block ag4nd1
_cod_database_code 4328182

loop_
_symmetry_equiv_pos_as_xyz
'x, y, z'
'-x, -y, -z'

loop_
_atom_site_label
_atom_site_type_symbol
_atom_site_fract_x
_atom_site_fract_y
_atom_site_fract_z
_atom_site_U_iso_or_equiv
_atom_site_adp_type
_atom_site_occupancy
_atom_site_symmetry_multiplicity
_atom_site_calc_flag
_atom_site_refinement_flags
Nd1 Nd 0.0000 0.0000 0.0000 0.00934(4) Uani 1 2 d S
Ag1 Ag 0.258221(12) 0.090917(11) 0.000741(8) 0.01646(4) Uani 1 1 d .
S1 S 0.28549(4) 0.06419(3) 0.14296(3) 0.01148(9) Uani 1 1 d .
S2 S -0.14411(4) 0.25045(3) 0.10960(3) 0.01183(9) Uani 1 1 d .
S7 S -0.24927(4) -0.45454(4) 0.39060(3) 0.01565(10) Uani 1 1 d .
S3 S -0.33320(4) -0.12622(3) 0.13922(3) 0.01115(9) Uani 1 1 d .
S5 S 0.08182(4) 0.22461(4) 0.36954(3) 0.01768(10) Uani 1 1 d .
S4 S 0.09571(4) -0.31177(3) 0.16694(3) 0.01118(9) Uani 1 1 d .
Na1 Na 0.37380(7) 0.26496(6) 0.40317(5) 0.01964(17) Uani 1 1 d .
O4 O -0.08301(12) -0.15301(11) 0.09057(9) 0.0209(3) Uani 1 1 d .
O1 O 0.06023(13) 0.12890(12) 0.06444(9) 0.0198(3) Uani 1 1 d .
O2 O 0.14044(14) -0.08200(11) 0.09114(9) 0.0224(3) Uani 1 1 d .
O19 O 0.43249(16) 0.15566(13) 0.52044(10) 0.0295(4) Uani 1 1 d .
H44 H 0.444(3) 0.185(3) 0.560(2) 0.052(10) Uiso 1 1 d .
H43 H 0.402(3) 0.097(3) 0.547(2) 0.048(9) Uiso 1 1 d .
C9 C 0.31045(16) -0.11213(14) 0.26074(11) 0.0133(3) Uani 1 1 d .
H72 H 0.3572 -0.0726 0.2811 0.016 Uiso 1 1 calc R
O13 O -0.15480(12) -0.52339(11) 0.41917(8) 0.0182(3) Uani 1 1 d .
C4 C 0.08025(17) 0.19758(15) 0.27757(11) 0.0149(4) Uani 1 1 d .
C21 C -0.39042(16) -0.00440(14) 0.23207(11) 0.0134(3) Uani 1 1 d .
H73 H -0.4419 -0.0571 0.2589 0.016 Uiso 1 1 calc R
O7 O 0.19554(14) 0.20148(15) 0.39522(10) 0.0305(4) Uani 1 1 d .
O11 O -0.33970(13) -0.50554(12) 0.36585(10) 0.0254(3) Uani 1 1 d .
C16 C -0.19657(17) -0.36236(14) 0.30316(11) 0.0148(4) Uani 1 1 d .
O5 O 0.04872(19) 0.33104(14) 0.35404(11) 0.0405(5) Uani 1 1 d .
C6 C 0.16438(16) 0.12503(14) 0.17655(11) 0.0124(3) Uani 1 1 d .
O6 O -0.00288(17) 0.16025(17) 0.42420(10) 0.0399(5) Uani 1 1 d .
C19 C -0.23650(16) 0.06044(14) 0.12725(11) 0.0129(3) Uani 1 1 d .
C7 C 0.18701(15) -0.12303(14) 0.15708(11) 0.0125(3) Uani 1 1 d .
C11 C 0.22569(16) -0.27281(14) 0.27232(11) 0.0139(4) Uani 1 1 d .
H74 H 0.2136 -0.3426 0.3006 0.017 Uiso 1 1 calc R
C8 C 0.25833(16) -0.06725(14) 0.19080(11) 0.0119(3) Uani 1 1 d .
C15 C -0.08508(16) -0.36712(14) 0.27349(11) 0.0140(4) Uani 1 1 d .
H75 H -0.0353 -0.4192 0.3013 0.017 Uiso 1 1 calc R
C13 C -0.11766(16) -0.21638(14) 0.15809(11) 0.0121(3) Uani 1 1 d .
C12 C 0.17430(16) -0.22826(14) 0.20165(11) 0.0121(3) Uani 1 1 d .
C5 C 0.16993(17) 0.14755(14) 0.24835(11) 0.0141(4) Uani 1 1 d .
H76 H 0.2355 0.1285 0.2775 0.017 Uiso 1 1 calc R
C14 C -0.04632(16) -0.29546(14) 0.20282(11) 0.0120(3) Uani 1 1 d .
C23 C -0.31292(16) 0.16031(14) 0.21629(11) 0.0141(4) Uani 1 1 d .
H77 H -0.3121 0.2208 0.2318 0.017 Uiso 1 1 calc R
O12 O -0.29145(15) -0.39939(12) 0.44624(10) 0.0274(4) Uani 1 1 d .
C2 C -0.02055(16) 0.20591(14) 0.16203(11) 0.0127(3) Uani 1 1 d .
C1 C 0.06706(16) 0.15081(14) 0.13064(11) 0.0129(3) Uani 1 1 d .
C20 C -0.31794(15) -0.01498(14) 0.16872(11) 0.0118(3) Uani 1 1 d .
C3 C -0.01440(17) 0.22786(15) 0.23365(11) 0.0149(4) Uani 1 1 d .
H78 H -0.0750 0.2637 0.2527 0.018 Uiso 1 1 calc R
C18 C -0.23161(16) -0.21486(13) 0.19142(11) 0.0120(3) Uani 1 1 d .
C24 C -0.23957(15) 0.14931(14) 0.15407(11) 0.0120(3) Uani 1 1 d .
C10 C 0.29473(16) -0.21521(14) 0.30159(11) 0.0136(3) Uani 1 1 d .
C17 C -0.26985(16) -0.28603(14) 0.26222(11) 0.0141(4) Uani 1 1 d .
H79 H -0.3461 -0.2828 0.2829 0.017 Uiso 1 1 calc R
S6 S 0.36638(4) -0.27096(4) 0.38833(3) 0.01546(10) Uani 1 1 d .
O3 O -0.16774(13) 0.05127(11) 0.06944(9) 0.0220(3) Uani 1 1 d .
O8 O 0.48172(13) -0.23278(13) 0.36848(9) 0.0264(3) Uani 1 1 d .
O10 O 0.36074(15) -0.38075(11) 0.40461(9) 0.0259(3) Uani 1 1 d .
C22 C -0.38809(16) 0.08309(14) 0.25644(11) 0.0136(3) Uani 1 1 d .
S8 S -0.46611(4) 0.09359(4) 0.34332(3) 0.01453(9) Uani 1 1 d .
Na4 Na 0.46765(7) 0.52545(6) 0.33304(5) 0.02221(17) Uani 1 1 d .
Na2 Na -0.36196(8) 0.08507(7) 0.52500(5) 0.02420(18) Uani 1 1 d .
O23 O 0.45733(16) 0.61760(14) 0.20008(11) 0.0357(4) Uani 1 1 d .
N2 N 0.42562(17) 0.73089(16) 0.07978(12) 0.0281(4) Uani 1 1 d .
C30 C 0.44614(18) 0.70529(18) 0.15655(13) 0.0248(5) Uani 1 1 d .
H80 H 0.4526 0.7590 0.1795 0.030 Uiso 1 1 calc R
C29 C 0.4193(2) 0.8378(2) 0.03197(17) 0.0399(6) Uani 1 1 d .
H57 H 0.4307 0.8815 0.0656 0.060 Uiso 1 1 calc R
H58 H 0.3447 0.8527 0.0103 0.060 Uiso 1 1 calc R
H59 H 0.4783 0.8511 -0.0121 0.060 Uiso 1 1 calc R
C28 C 0.4153(3) 0.6536(3) 0.04023(19) 0.0504(8) Uani 1 1 d .
H60 H 0.4811 0.6560 0.0021 0.076 Uiso 1 1 calc R
H61 H 0.3459 0.6663 0.0117 0.076 Uiso 1 1 calc R
H62 H 0.4120 0.5862 0.0801 0.076 Uiso 1 1 calc R
O20 O 0.46592(15) 0.38613(13) 0.44984(9) 0.0205(3) Uani 1 1 d .
H42 H 0.423(3) 0.390(3) 0.488(2) 0.050(10) Uiso 1 1 d .
H41 H 0.518(4) 0.399(3) 0.457(3) 0.069(15) Uiso 1 1 d .
O9 O 0.30849(13) -0.23626(12) 0.45264(9) 0.0208(3) Uani 1 1 d .
O16 O -0.48387(15) 0.20245(12) 0.33128(10) 0.0268(4) Uani 1 1 d .
O14 O -0.56955(13) 0.03667(12) 0.35321(9) 0.0224(3) Uani 1 1 d .
O15 O -0.39272(14) 0.04936(12) 0.40848(9) 0.0239(3) Uani 1 1 d .
O22 O 0.35114(16) 0.41292(13) 0.29764(10) 0.0309(4) Uani 1 1 d .
N1 N 0.29262(18) 0.40303(15) 0.18058(12) 0.0274(4) Uani 1 1 d .
C27 C 0.2831(2) 0.43331(17) 0.24549(14) 0.0262(5) Uani 1 1 d .
H81 H 0.2186 0.4740 0.2524 0.031 Uiso 1 1 calc R
C25 C 0.2044(3) 0.4267(2) 0.12467(17) 0.0412(7) Uani 1 1 d .
H63 H 0.1436 0.4664 0.1433 0.062 Uiso 1 1 calc R
H64 H 0.1736 0.3632 0.1211 0.062 Uiso 1 1 calc R
H65 H 0.2364 0.4665 0.0719 0.062 Uiso 1 1 calc R
C26 C 0.3895(3) 0.3424(3) 0.16404(18) 0.0440(7) Uani 1 1 d .
H48 H 0.4345 0.3824 0.1165 0.066 Uiso 1 1 calc R
H49 H 0.3630 0.2807 0.1546 0.066 Uiso 1 1 calc R
H50 H 0.4364 0.3233 0.2099 0.066 Uiso 1 1 calc R
O17 O -0.1807(2) 0.0251(2) 0.51003(16) 0.0467(5) Uani 1 1 d .
H47 H -0.162(5) -0.023(4) 0.524(3) 0.089(19) Uiso 1 1 d .
H37 H -0.118(4) 0.053(3) 0.488(2) 0.058(12) Uiso 1 1 d .
Ag2 Ag -0.095162(13) 0.232941(11) -0.023493(8) 0.01571(4) Uani 1 1 d .
Na5 Na 0.0000 -0.5000 0.5000 0.0217(2) Uani 1 2 d S
O18 O 0.13720(18) -0.51025(15) 0.40113(11) 0.0307(4) Uani 1 1 d .
H40 H 0.196(4) -0.521(3) 0.417(2) 0.059(12) Uiso 1 1 d .
H39 H 0.126(3) -0.564(3) 0.392(2) 0.042(9) Uiso 1 1 d .
O25 O -0.01402(15) -0.69337(12) 0.54823(10) 0.0283(4) Uani 1 1 d .
N4 N 0.06716(16) -0.84339(14) 0.61927(11) 0.0221(4) Uani 1 1 d .
C36 C 0.0689(2) -0.74686(18) 0.57313(14) 0.0254(5) Uani 1 1 d .
H82 H 0.1411 -0.7163 0.5580 0.030 Uiso 1 1 calc R
C35 C -0.0378(2) -0.8977(2) 0.64511(19) 0.0419(7) Uani 1 1 d .
H66 H -0.1009 -0.8541 0.6209 0.063 Uiso 1 1 calc R
H67 H -0.0495 -0.9161 0.7035 0.063 Uiso 1 1 calc R
H68 H -0.0342 -0.9598 0.6285 0.063 Uiso 1 1 calc R
C34 C 0.1706(2) -0.8981(2) 0.6459(2) 0.0434(7) Uani 1 1 d .
H69 H 0.2350 -0.8521 0.6277 0.065 Uiso 1 1 calc R
H70 H 0.1817 -0.9556 0.6238 0.065 Uiso 1 1 calc R
H71 H 0.1653 -0.9238 0.7044 0.065 Uiso 1 1 calc R
Na3 Na -0.14050(7) 0.29675(6) 0.45544(5) 0.02177(17) Uani 1 1 d .
O21 O -0.26620(18) 0.30040(18) 0.35276(12) 0.0357(4) Uani 1 1 d .
H46 H -0.295(4) 0.354(4) 0.352(3) 0.079(15) Uiso 1 1 d .
H45 H -0.325(3) 0.271(3) 0.355(2) 0.047(10) Uiso 1 1 d .
N3 N 0.7992(2) 0.56236(16) 0.09594(14) 0.0341(5) Uani 1 1 d .
O24 O 0.6999(2) 0.70224(16) 0.02843(15) 0.0547(6) Uani 1 1 d .
C33 C 0.7864(3) 0.6568(2) 0.04580(18) 0.0418(7) Uani 1 1 d .
H83 H 0.8541 0.6912 0.0214 0.050 Uiso 1 1 calc R
C31 C 0.9104(3) 0.5182(2) 0.1064(3) 0.0530(9) Uani 1 1 d .
H51 H 0.9652 0.5634 0.0688 0.079 Uiso 1 1 calc R
H52 H 0.9123 0.4518 0.0963 0.079 Uiso 1 1 calc R
H53 H 0.9298 0.5092 0.1612 0.079 Uiso 1 1 calc R
C32 C 0.7041(3) 0.5056(3) 0.1411(3) 0.0683(12) Uani 1 1 d .
H54 H 0.6412 0.5527 0.1454 0.102 Uiso 1 1 calc R
H55 H 0.7258 0.4677 0.1947 0.102 Uiso 1 1 calc R
H56 H 0.6805 0.4578 0.1141 0.102 Uiso 1 1 calc R

loop_
_atom_site_aniso_label
_atom_site_aniso_U_11
_atom_site_aniso_U_22
_atom_site_aniso_U_33
_atom_site_aniso_U_23
_atom_site_aniso_U_13
_atom_site_aniso_U_12
Nd1 0.01051(7) 0.00928(7) 0.00749(7) -0.00143(5) 0.00022(5) -0.00145(5)
Ag1 0.01570(8) 0.02219(8) 0.01012(7) -0.00312(6) 0.00006(5) 0.00075(6)
S1 0.0113(2) 0.01144(19) 0.0113(2) -0.00285(16) -0.00008(16) -0.00138(16)
S2 0.0124(2) 0.01100(19) 0.0116(2) -0.00281(16) 0.00024(16) -0.00088(16)
S7 0.0134(2) 0.0148(2) 0.0135(2) 0.00289(17) 0.00247(17) -0.00137(17)
S3 0.0110(2) 0.01096(19) 0.0112(2) -0.00280(16) -0.00053(16) -0.00084(16)
S5 0.0177(2) 0.0246(2) 0.0143(2) -0.01123(19) -0.00157(18) 0.00006(19)
S4 0.0107(2) 0.01122(19) 0.0112(2) -0.00280(15) 0.00001(16) -0.00100(15)
Na1 0.0196(4) 0.0210(4) 0.0179(4) -0.0054(3) -0.0016(3) 0.0021(3)
O4 0.0152(7) 0.0206(7) 0.0170(7) 0.0077(6) 0.0046(5) 0.0010(6)
O1 0.0176(7) 0.0288(8) 0.0197(7) -0.0169(6) -0.0058(6) 0.0050(6)
O2 0.0297(8) 0.0150(7) 0.0205(7) 0.0018(6) -0.0160(6) -0.0046(6)
O19 0.0425(10) 0.0244(8) 0.0203(8) -0.0033(7) -0.0068(7) -0.0040(7)
C9 0.0136(8) 0.0145(8) 0.0127(8) -0.0054(7) -0.0011(7) -0.0004(7)
O13 0.0166(7) 0.0156(6) 0.0173(7) 0.0030(5) -0.0014(5) 0.0000(5)
C4 0.0176(9) 0.0171(9) 0.0121(8) -0.0072(7) -0.0007(7) -0.0023(7)
C21 0.0126(8) 0.0148(8) 0.0113(8) -0.0022(7) 0.0009(7) -0.0007(7)
O7 0.0210(8) 0.0527(11) 0.0268(8) -0.0247(8) -0.0087(7) 0.0063(7)
O11 0.0177(7) 0.0238(8) 0.0275(8) 0.0047(6) -0.0037(6) -0.0075(6)
C16 0.0162(9) 0.0128(8) 0.0121(9) 0.0007(7) 0.0027(7) -0.0027(7)
O5 0.0629(13) 0.0332(10) 0.0353(10) -0.0236(8) -0.0189(9) 0.0181(9)
C6 0.0126(8) 0.0115(8) 0.0131(8) -0.0040(7) 0.0003(7) -0.0013(7)
O6 0.0408(11) 0.0629(13) 0.0199(8) -0.0182(8) 0.0091(7) -0.0246(10)
C19 0.0118(8) 0.0144(8) 0.0123(8) -0.0043(7) 0.0003(7) 0.0011(7)
C7 0.0112(8) 0.0130(8) 0.0130(8) -0.0031(7) -0.0024(7) 0.0006(7)
C11 0.0145(9) 0.0133(8) 0.0119(8) -0.0007(7) -0.0007(7) 0.0001(7)
C8 0.0115(8) 0.0112(8) 0.0121(8) -0.0025(7) 0.0010(7) -0.0004(7)
C15 0.0154(9) 0.0130(8) 0.0118(8) -0.0009(7) -0.0003(7) -0.0008(7)
C13 0.0136(9) 0.0116(8) 0.0101(8) -0.0016(6) 0.0006(7) -0.0032(7)
C12 0.0113(8) 0.0132(8) 0.0119(8) -0.0038(7) -0.0011(7) -0.0015(7)
C5 0.0154(9) 0.0145(8) 0.0126(8) -0.0039(7) -0.0021(7) -0.0018(7)
C14 0.0111(8) 0.0127(8) 0.0112(8) -0.0022(7) 0.0007(6) -0.0025(7)
C23 0.0154(9) 0.0142(8) 0.0135(9) -0.0053(7) -0.0002(7) 0.0002(7)
O12 0.0309(9) 0.0246(8) 0.0213(8) -0.0022(6) 0.0117(7) 0.0012(7)
C2 0.0114(8) 0.0139(8) 0.0129(8) -0.0039(7) -0.0009(7) -0.0016(7)
C1 0.0143(9) 0.0127(8) 0.0122(8) -0.0044(7) -0.0002(7) -0.0024(7)
C20 0.0113(8) 0.0119(8) 0.0120(8) -0.0035(7) -0.0007(7) 0.0010(7)
C3 0.0155(9) 0.0161(9) 0.0141(9) -0.0066(7) 0.0010(7) -0.0007(7)
C18 0.0134(8) 0.0096(8) 0.0123(8) -0.0022(6) -0.0005(7) 0.0000(7)
C24 0.0115(8) 0.0120(8) 0.0116(8) -0.0023(6) -0.0003(7) -0.0012(7)
C10 0.0142(9) 0.0157(9) 0.0094(8) -0.0011(7) -0.0028(7) 0.0006(7)
C17 0.0132(9) 0.0145(8) 0.0131(9) -0.0023(7) 0.0023(7) -0.0015(7)
S6 0.0171(2) 0.0172(2) 0.0105(2) -0.00093(17) -0.00449(17) 0.00104(18)
O3 0.0221(8) 0.0192(7) 0.0262(8) -0.0126(6) 0.0149(6) -0.0073(6)
O8 0.0175(7) 0.0406(9) 0.0179(7) -0.0024(7) -0.0052(6) -0.0023(7)
O10 0.0389(9) 0.0164(7) 0.0210(8) -0.0017(6) -0.0108(7) 0.0057(7)
C22 0.0130(8) 0.0160(9) 0.0111(8) -0.0040(7) 0.0034(7) 0.0002(7)
S8 0.0158(2) 0.0159(2) 0.0120(2) -0.00553(17) 0.00400(17) -0.00106(17)
Na4 0.0226(4) 0.0214(4) 0.0202(4) -0.0021(3) -0.0026(3) -0.0011(3)
Na2 0.0264(5) 0.0291(4) 0.0191(4) -0.0100(3) 0.0005(3) -0.0069(4)
O23 0.0388(10) 0.0345(9) 0.0257(9) 0.0029(7) -0.0011(7) -0.0002(8)
N2 0.0241(10) 0.0354(11) 0.0219(9) -0.0042(8) -0.0017(8) 0.0012(8)
C30 0.0173(10) 0.0319(12) 0.0212(10) -0.0020(9) 0.0021(8) -0.0037(9)
C29 0.0296(13) 0.0456(16) 0.0307(13) 0.0096(11) -0.0032(10) 0.0011(12)
C28 0.059(2) 0.062(2) 0.0370(16) -0.0233(15) -0.0101(14) 0.0018(16)
O20 0.0175(8) 0.0261(8) 0.0164(7) -0.0044(6) 0.0015(6) -0.0024(6)
O9 0.0241(8) 0.0249(7) 0.0134(7) -0.0058(6) -0.0012(6) -0.0021(6)
O16 0.0373(9) 0.0175(7) 0.0238(8) -0.0075(6) 0.0132(7) 0.0009(7)
O14 0.0175(7) 0.0316(8) 0.0184(7) -0.0088(6) 0.0053(6) -0.0072(6)
O15 0.0247(8) 0.0316(8) 0.0169(7) -0.0096(6) -0.0016(6) 0.0013(6)
O22 0.0421(10) 0.0253(8) 0.0241(8) -0.0024(7) -0.0130(7) -0.0043(7)
N1 0.0298(10) 0.0280(10) 0.0247(10) -0.0068(8) -0.0079(8) -0.0006(8)
C27 0.0324(12) 0.0215(10) 0.0237(11) -0.0042(8) -0.0064(9) -0.0011(9)
C25 0.0494(17) 0.0420(15) 0.0345(14) -0.0103(12) -0.0204(13) -0.0033(13)
C26 0.0439(16) 0.0533(18) 0.0383(15) -0.0211(13) -0.0001(12) 0.0086(14)
O17 0.0356(12) 0.0391(12) 0.0600(15) -0.0065(11) -0.0076(10) 0.0068(10)
Ag2 0.01828(8) 0.01751(8) 0.01007(7) -0.00281(5) 0.00027(5) 0.00207(6)
Na5 0.0235(6) 0.0232(6) 0.0181(6) -0.0063(5) 0.0003(5) 0.0001(5)
O18 0.0323(10) 0.0319(10) 0.0291(9) -0.0123(7) 0.0030(8) -0.0012(8)
O25 0.0358(9) 0.0239(8) 0.0260(8) -0.0067(6) -0.0105(7) 0.0023(7)
N4 0.0197(9) 0.0248(9) 0.0219(9) -0.0075(7) -0.0025(7) 0.0042(7)
C36 0.0266(11) 0.0274(11) 0.0239(11) -0.0098(9) -0.0018(9) -0.0037(9)
C35 0.0320(14) 0.0332(13) 0.0512(17) -0.0009(12) 0.0068(12) -0.0023(11)
C34 0.0348(15) 0.0468(16) 0.0520(18) -0.0182(14) -0.0178(13) 0.0168(13)
Na3 0.0234(4) 0.0210(4) 0.0213(4) -0.0064(3) -0.0036(3) 0.0003(3)
O21 0.0376(11) 0.0403(11) 0.0356(10) -0.0195(9) -0.0064(8) -0.0030(9)
N3 0.0382(12) 0.0238(10) 0.0423(12) -0.0128(9) -0.0039(10) 0.0005(9)
O24 0.0615(15) 0.0351(11) 0.0675(16) -0.0125(10) -0.0162(12) 0.0024(11)
C33 0.0611(19) 0.0277(13) 0.0404(15) -0.0152(11) -0.0067(14) 0.0014(13)
C31 0.0437(17) 0.0353(15) 0.090(3) -0.0326(16) -0.0102(17) -0.0013(13)
C32 0.056(2) 0.0445(19) 0.089(3) -0.0052(18) 0.028(2) -0.0016(16)

loop_
_atom_type_symbol
_atom_type_description
_atom_type_scat_dispersion_real
_atom_type_scat_dispersion_imag
_atom_type_scat_source
C C 0.0033 0.0016 'International Tables Vol C Tables 4.2.6.8 and 6.1.1.4'
H H 0.0000 0.0000 'International Tables Vol C Tables 4.2.6.8 and 6.1.1.4'
N N 0.0061 0.0033 'International Tables Vol C Tables 4.2.6.8 and 6.1.1.4'
O O 0.0106 0.0060 'International Tables Vol C Tables 4.2.6.8 and 6.1.1.4'
Na Na 0.0362 0.0249 'International Tables Vol C Tables 4.2.6.8 and 6.1.1.4'
S S 0.1246 0.1234 'International Tables Vol C Tables 4.2.6.8 and 6.1.1.4'
Ag Ag -0.8971 1.1015 'International Tables Vol C Tables 4.2.6.8 and 6.1.1.4'
Nd Nd -0.1943 3.0179 'International Tables Vol C Tables 4.2.6.8 and 6.1.1.4'

loop_
_geom_angle_atom_site_label_1
_geom_angle_atom_site_label_2
_geom_angle_atom_site_label_3
_geom_angle
_geom_angle_site_symmetry_1
_geom_angle_site_symmetry_3
O2 Nd1 O2 180.0 . 2
O2 Nd1 O4 72.67(5) . .
O2 Nd1 O4 107.33(5) 2 .
O2 Nd1 O4 107.33(5) . 2
O2 Nd1 O4 72.67(5) 2 2
O4 Nd1 O4 180.0 . 2
O2 Nd1 O3 68.31(6) . 2
O2 Nd1 O3 111.69(6) 2 2
O4 Nd1 O3 107.47(5) . 2
O4 Nd1 O3 72.53(5) 2 2
O2 Nd1 O3 111.69(6) . .
O2 Nd1 O3 68.31(6) 2 .
O4 Nd1 O3 72.53(5) . .
O4 Nd1 O3 107.47(5) 2 .
O3 Nd1 O3 180.0 2 .
O2 Nd1 O1 72.74(5) . .
O2 Nd1 O1 107.26(5) 2 .
O4 Nd1 O1 115.45(6) . .
O4 Nd1 O1 64.55(6) 2 .
O3 Nd1 O1 107.73(5) 2 .
O3 Nd1 O1 72.27(5) . .
O2 Nd1 O1 107.26(5) . 2
O2 Nd1 O1 72.74(5) 2 2
O4 Nd1 O1 64.56(6) . 2
O4 Nd1 O1 115.45(6) 2 2
O3 Nd1 O1 72.27(5) 2 2
O3 Nd1 O1 107.73(5) . 2
O1 Nd1 O1 180.0 . 2
O2 Nd1 Ag2 124.02(4) . .
O2 Nd1 Ag2 55.98(4) 2 .
O4 Nd1 Ag2 126.00(4) . .
O4 Nd1 Ag2 54.00(4) 2 .
O3 Nd1 Ag2 126.53(4) 2 .
O3 Nd1 Ag2 53.47(4) . .
O1 Nd1 Ag2 51.33(3) . .
O1 Nd1 Ag2 128.67(3) 2 .
O2 Nd1 Ag2 55.98(4) . 2
O2 Nd1 Ag2 124.02(4) 2 2
O4 Nd1 Ag2 54.00(4) . 2
O4 Nd1 Ag2 126.00(4) 2 2
O3 Nd1 Ag2 53.47(4) 2 2
O3 Nd1 Ag2 126.54(4) . 2
O1 Nd1 Ag2 128.67(3) . 2
O1 Nd1 Ag2 51.33(3) 2 2
Ag2 Nd1 Ag2 180.0 . 2
O2 Nd1 Ag1 125.04(4) . 2
O2 Nd1 Ag1 54.96(4) 2 2
O4 Nd1 Ag1 52.41(4) . 2
O4 Nd1 Ag1 127.59(4) 2 2
O3 Nd1 Ag1 122.81(4) 2 2
O3 Nd1 Ag1 57.19(4) . 2
O1 Nd1 Ag1 129.45(3) . 2
O1 Nd1 Ag1 50.55(3) 2 2
Ag2 Nd1 Ag1 93.349(8) . 2
Ag2 Nd1 Ag1 86.652(8) 2 2
O2 Nd1 Ag1 54.96(4) . .
O2 Nd1 Ag1 125.04(4) 2 .
O4 Nd1 Ag1 127.59(4) . .
O4 Nd1 Ag1 52.41(4) 2 .
O3 Nd1 Ag1 57.19(4) 2 .
O3 Nd1 Ag1 122.81(4) . .
O1 Nd1 Ag1 50.55(3) . .
O1 Nd1 Ag1 129.45(3) 2 .
Ag2 Nd1 Ag1 86.651(8) . .
Ag2 Nd1 Ag1 93.349(8) 2 .
Ag1 Nd1 Ag1 180.0 2 .
S3 Ag1 S1 151.157(17) 2 .
S3 Ag1 Nd1 103.071(12) 2 .
S1 Ag1 Nd1 104.641(11) . .
C8 S1 C6 102.45(9) . .
C8 S1 Ag1 105.28(6) . .
C6 S1 Ag1 103.55(6) . .
C24 S2 C2 101.93(9) . .
C24 S2 Ag2 103.35(6) . .
C2 S2 Ag2 104.11(6) . .
O12 S7 O13 112.98(10) . .
O12 S7 O11 112.42(10) . .
O13 S7 O11 112.27(9) . .
O12 S7 C16 106.52(9) . .
O13 S7 C16 106.49(9) . .
O11 S7 C16 105.50(9) . .
C20 S3 C18 104.86(9) . .
C20 S3 Ag1 108.27(6) . 2
C18 S3 Ag1 102.46(6) . 2
O7 S5 O5 113.97(12) . .
O7 S5 O6 112.70(12) . .
O5 S5 O6 110.03(13) . .
O7 S5 C4 106.58(9) . .
O5 S5 C4 106.29(10) . .
O6 S5 C4 106.74(10) . .
O7 S5 Na3 130.87(7) . .
O5 S5 Na3 57.48(9) . .
O6 S5 Na3 52.64(9) . .
C4 S5 Na3 122.44(7) . .
C12 S4 C14 104.07(9) . .
C12 S4 Ag2 105.08(6) . 2
C14 S4 Ag2 103.84(6) . 2
O19 Na1 O16 90.24(7) . 1_655
O19 Na1 O22 160.67(7) . .
O16 Na1 O22 92.40(7) 1_655 .
O19 Na1 O7 102.62(7) . .
O16 Na1 O7 112.19(7) 1_655 .
O22 Na1 O7 94.10(7) . .
O19 Na1 O20 81.47(7) . .
O16 Na1 O20 104.60(7) 1_655 .
O22 Na1 O20 79.33(6) . .
O7 Na1 O20 142.89(7) . .
O19 Na1 S8 76.53(5) . 1_655
O16 Na1 S8 21.81(4) 1_655 1_655
O22 Na1 S8 110.87(6) . 1_655
O7 Na1 S8 98.35(5) . 1_655
O20 Na1 S8 118.23(5) . 1_655
O19 Na1 Na4 120.68(6) . .
O16 Na1 Na4 95.25(5) 1_655 .
O22 Na1 Na4 39.99(5) . .
O7 Na1 Na4 128.46(6) . .
O20 Na1 Na4 40.05(4) . .
S8 Na1 Na4 116.78(3) 1_655 .
O19 Na1 Na2 32.23(5) . 1_655
O16 Na1 Na2 60.77(5) 1_655 1_655
O22 Na1 Na2 138.87(6) . 1_655
O7 Na1 Na2 123.80(6) . 1_655
O20 Na1 Na2 78.53(5) . 1_655
S8 Na1 Na2 53.465(19) 1_655 1_655
Na4 Na1 Na2 107.56(3) . 1_655
C13 O4 Nd1 157.67(14) . .
C1 O1 Nd1 146.28(13) . .
C1 O1 Ag2 113.82(12) . .
Nd1 O1 Ag2 79.33(4) . .
C7 O2 Nd1 160.16(15) . .
Na1 O19 Na2 119.42(8) . 1_655
Na1 O19 H44 116(2) . .
Na2 O19 H44 91(2) 1_655 .
Na1 O19 H43 126(2) . .
Na2 O19 H43 95(2) 1_655 .
H44 O19 H43 103(3) . .
C8 C9 C10 120.35(17) . .
C8 C9 H72 119.8 . .
C10 C9 H72 119.8 . .
S7 O13 Na3 130.70(9) . 1_545
S7 O13 Na5 128.32(9) . .
Na3 O13 Na5 96.17(5) 1_545 .
C5 C4 C3 119.61(17) . .
C5 C4 S5 122.12(15) . .
C3 C4 S5 118.27(15) . .
C20 C21 C22 120.42(17) . .
C20 C21 H73 119.8 . .
C22 C21 H73 119.8 . .
S5 O7 Na1 146.88(12) . .
S7 O11 Na4 138.89(11) . 1_445
C15 C16 C17 120.13(17) . .
C15 C16 S7 120.80(15) . .
C17 C16 S7 119.03(15) . .
S5 O5 Na3 95.74(11) . .
C5 C6 C1 122.11(17) . .
C5 C6 S1 116.92(14) . .
C1 C6 S1 120.96(14) . .
S5 O6 Na3 100.83(11) . .
O3 C19 C20 123.30(17) . .
O3 C19 C24 122.18(17) . .
C20 C19 C24 114.51(16) . .
O2 C7 C12 122.87(17) . .
O2 C7 C8 122.49(16) . .
C12 C7 C8 114.62(16) . .
C10 C11 C12 119.90(17) . .
C10 C11 H74 120.1 . .
C12 C11 H74 120.1 . .
C9 C8 C7 122.38(16) . .
C9 C8 S1 116.63(14) . .
C7 C8 S1 120.99(14) . .
C16 C15 C14 119.81(17) . .
C16 C15 H75 120.1 . .
C14 C15 H75 120.1 . .
O4 C13 C14 122.35(17) . .
O4 C13 C18 122.21(17) . .
C14 C13 C18 115.38(16) . .
C11 C12 C7 122.86(17) . .
C11 C12 S4 115.63(14) . .
C7 C12 S4 121.45(14) . .
C4 C5 C6 120.51(18) . .
C4 C5 H76 119.7 . .
C6 C5 H76 119.7 . .
C15 C14 C13 122.49(17) . .
C15 C14 S4 116.46(14) . .
C13 C14 S4 120.94(13) . .
C24 C23 C22 120.31(17) . .
C24 C23 H77 119.8 . .
C22 C23 H77 119.8 . .
C3 C2 C1 122.63(17) . .
C3 C2 S2 116.56(14) . .
C1 C2 S2 120.81(14) . .
O1 C1 C2 122.51(17) . .
O1 C1 C6 122.67(17) . .
C2 C1 C6 114.79(16) . .
C21 C20 C19 122.43(17) . .
C21 C20 S3 116.68(14) . .
C19 C20 S3 120.86(14) . .
C2 C3 C4 120.24(18) . .
C2 C3 H78 119.9 . .
C4 C3 H78 119.9 . .
C17 C18 C13 122.01(17) . .
C17 C18 S3 117.21(14) . .
C13 C18 S3 120.63(14) . .
C23 C24 C19 122.90(17) . .
C23 C24 S2 116.45(14) . .
C19 C24 S2 120.63(14) . .
C11 C10 C9 119.88(17) . .
C11 C10 S6 120.94(14) . .
C9 C10 S6 119.15(14) . .
C18 C17 C16 120.17(17) . .
C18 C17 H79 119.9 . .
C16 C17 H79 119.9 . .
O10 S6 O8 113.04(10) . .
O10 S6 O9 112.16(9) . .
O8 S6 O9 111.85(9) . .
O10 S6 C10 106.92(9) . .
O8 S6 C10 105.00(9) . .
O9 S6 C10 107.31(9) . .
O10 S6 Na2 143.46(7) . 2_556
O8 S6 Na2 77.97(7) . 2_556
O9 S6 Na2 37.17(6) . 2_556
C10 S6 Na2 103.06(7) . 2_556
O10 S6 Na4 34.64(7) . 1_545
O8 S6 Na4 85.58(7) . 1_545
O9 S6 Na4 145.60(7) . 1_545
C10 S6 Na4 95.53(7) . 1_545
Na2 S6 Na4 157.77(3) 2_556 1_545
C19 O3 Nd1 159.54(14) . .
S6 O10 Na4 124.61(10) . 1_545
C23 C22 C21 119.38(17) . .
C23 C22 S8 118.29(14) . .
C21 C22 S8 121.96(14) . .
O14 S8 O16 114.36(10) . .
O14 S8 O15 111.82(9) . .
O16 S8 O15 110.90(10) . .
O14 S8 C22 108.03(9) . .
O16 S8 C22 105.76(9) . .
O15 S8 C22 105.33(9) . .
O14 S8 Na1 85.84(7) . 1_455
O16 S8 Na1 36.25(6) . 1_455
O15 S8 Na1 104.64(7) . 1_455
C22 S8 Na1 138.90(7) . 1_455
O23 Na4 O10 105.33(7) . 1_565
O23 Na4 O20 160.17(8) . .
O10 Na4 O20 88.98(6) 1_565 .
O23 Na4 O22 82.44(7) . .
O10 Na4 O22 110.49(7) 1_565 .
O20 Na4 O22 79.67(6) . .
O23 Na4 O11 110.90(7) . 1_665
O10 Na4 O11 114.80(7) 1_565 1_665
O20 Na4 O11 73.81(6) . 1_665
O22 Na4 O11 126.22(7) . 1_665
O23 Na4 S6 90.24(6) . 1_565
O10 Na4 S6 20.75(4) 1_565 1_565
O20 Na4 S6 106.73(5) . 1_565
O22 Na4 S6 123.38(6) . 1_565
O11 Na4 S6 108.88(5) 1_665 1_565
O23 Na4 Na1 119.80(6) . .
O10 Na4 Na1 108.35(5) 1_565 .
O20 Na4 Na1 41.01(5) . .
O22 Na4 Na1 39.38(4) . .
O11 Na4 Na1 98.03(5) 1_665 .
S6 Na4 Na1 128.96(3) 1_565 .
O23 Na4 H41 163.6(11) . .
O10 Na4 H41 91.0(11) 1_565 .
O20 Na4 H41 16.1(11) . .
O22 Na4 H41 93.9(11) . .
O11 Na4 H41 58.7(11) 1_665 .
S6 Na4 H41 105.0(10) 1_565 .
Na1 Na4 H41 54.5(10) . .
O17 Na2 O15 86.41(8) . .
O17 Na2 O9 95.42(8) . 2_556
O15 Na2 O9 131.02(7) . 2_556
O17 Na2 O14 101.03(9) . 2_456
O15 Na2 O14 116.37(7) . 2_456
O9 Na2 O14 111.27(6) 2_556 2_456
O17 Na2 O19 171.82(9) . 1_455
O15 Na2 O19 85.87(6) . 1_455
O9 Na2 O19 87.63(6) 2_556 1_455
O14 Na2 O19 84.84(6) 2_456 1_455
O17 Na2 S6 110.75(7) . 2_556
O15 Na2 S6 143.93(6) . 2_556
O9 Na2 S6 22.17(4) 2_556 2_556
O14 Na2 S6 92.01(5) 2_456 2_556
O19 Na2 S6 74.42(5) 1_455 2_556
O17 Na2 Na3 66.49(7) . .
O15 Na2 Na3 102.88(5) . .
O9 Na2 Na3 37.96(4) 2_556 .
O14 Na2 Na3 138.27(5) 2_456 .
O19 Na2 Na3 112.76(5) 1_455 .
S6 Na2 Na3 60.06(2) 2_556 .
O17 Na2 Na1 144.26(8) . 1_455
O15 Na2 Na1 67.50(5) . 1_455
O9 Na2 Na1 84.97(5) 2_556 1_455
O14 Na2 Na1 112.13(5) 2_456 1_455
O19 Na2 Na1 28.35(4) 1_455 1_455
S6 Na2 Na1 81.82(2) 2_556 1_455
Na3 Na2 Na1 94.99(3) . 1_455
C30 O23 Na4 141.39(18) . .
C30 N2 C28 120.9(2) . .
C30 N2 C29 120.9(2) . .
C28 N2 C29 118.2(2) . .
O23 C30 N2 125.1(2) . .
O23 C30 H80 117.5 . .
N2 C30 H80 117.5 . .
N2 C29 H57 109.5 . .
N2 C29 H58 109.5 . .
H57 C29 H58 109.5 . .
N2 C29 H59 109.5 . .
H57 C29 H59 109.5 . .
H58 C29 H59 109.5 . .
N2 C28 H60 109.5 . .
N2 C28 H61 109.5 . .
H60 C28 H61 109.5 . .
N2 C28 H62 109.5 . .
H60 C28 H62 109.5 . .
H61 C28 H62 109.5 . .
Na4 O20 Na1 98.94(7) . .
Na4 O20 H42 117(3) . .
Na1 O20 H42 103(3) . .
Na4 O20 H41 91(4) . .
Na1 O20 H41 142(4) . .
H42 O20 H41 105(4) . .
S6 O9 Na2 120.66(9) . 2_556
S6 O9 Na3 132.90(9) . 2_556
Na2 O9 Na3 106.15(6) 2_556 2_556
S8 O16 Na1 121.94(9) . 1_455
S8 O14 Na2 124.57(9) . 2_456
S8 O15 Na2 134.15(10) . .
C27 O22 Na1 130.05(15) . .
C27 O22 Na4 128.24(15) . .
Na1 O22 Na4 100.63(7) . .
C27 N1 C26 121.3(2) . .
C27 N1 C25 120.9(2) . .
C26 N1 C25 117.8(2) . .
O22 C27 N1 125.2(2) . .
O22 C27 H81 117.4 . .
N1 C27 H81 117.4 . .
N1 C25 H63 109.5 . .
N1 C25 H64 109.5 . .
H63 C25 H64 109.5 . .
N1 C25 H65 109.5 . .
H63 C25 H65 109.5 . .
H64 C25 H65 109.5 . .
N1 C26 H48 109.5 . .
N1 C26 H49 109.5 . .
H48 C26 H49 109.5 . .
N1 C26 H50 109.5 . .
H48 C26 H50 109.5 . .
H49 C26 H50 109.5 . .
Na2 O17 H47 127(5) . .
Na2 O17 H37 134(3) . .
H47 O17 H37 99(5) . .
S4 Ag2 S2 146.787(17) 2 .
S4 Ag2 O1 131.44(4) 2 .
S2 Ag2 O1 75.00(3) . .
S4 Ag2 Nd1 105.660(12) 2 .
S2 Ag2 Nd1 107.435(12) . .
O1 Ag2 Nd1 49.34(3) . .
O18 Na5 O18 179.999(2) . 2_546
O18 Na5 O13 88.30(7) . 2_546
O18 Na5 O13 91.70(7) 2_546 2_546
O18 Na5 O13 91.70(7) . .
O18 Na5 O13 88.30(7) 2_546 .
O13 Na5 O13 180.0 2_546 .
O18 Na5 O25 89.45(6) . 2_546
O18 Na5 O25 90.55(6) 2_546 2_546
O13 Na5 O25 80.08(5) 2_546 2_546
O13 Na5 O25 99.92(5) . 2_546
O18 Na5 O25 90.55(6) . .
O18 Na5 O25 89.46(6) 2_546 .
O13 Na5 O25 99.92(5) 2_546 .
O13 Na5 O25 80.08(5) . .
O25 Na5 O25 180.0 2_546 .
O18 Na5 Na3 93.45(5) . 2_556
O18 Na5 Na3 86.55(5) 2_546 2_556
O13 Na5 Na3 40.53(3) 2_546 2_556
O13 Na5 Na3 139.48(3) . 2_556
O25 Na5 Na3 40.06(4) 2_546 2_556
O25 Na5 Na3 139.94(4) . 2_556
O18 Na5 Na3 86.55(5) . 1_545
O18 Na5 Na3 93.45(5) 2_546 1_545
O13 Na5 Na3 139.48(3) 2_546 1_545
O13 Na5 Na3 40.52(3) . 1_545
O25 Na5 Na3 139.94(4) 2_546 1_545
O25 Na5 Na3 40.06(4) . 1_545
Na3 Na5 Na3 179.999(14) 2_556 1_545
O18 Na5 H39 17.2(8) . .
O18 Na5 H39 162.8(8) 2_546 .
O13 Na5 H39 98.3(8) 2_546 .
O13 Na5 H39 81.7(8) . .
O25 Na5 H39 104.9(8) 2_546 .
O25 Na5 H39 75.1(8) . .
Na3 Na5 H39 110.1(8) 2_556 .
Na3 Na5 H39 69.9(8) 1_545 .
Na5 O18 H40 112(3) . .
Na5 O18 H39 105(2) . .
H40 O18 H39 101(4) . .
C36 O25 Na3 130.98(15) . 1_545
C36 O25 Na5 120.48(15) . .
Na3 O25 Na5 95.50(6) 1_545 .
C36 N4 C35 121.6(2) . .
C36 N4 C34 121.2(2) . .
C35 N4 C34 117.2(2) . .
O25 C36 N4 126.3(2) . .
O25 C36 H82 116.9 . .
N4 C36 H82 116.9 . .
N4 C35 H66 109.5 . .
N4 C35 H67 109.5 . .
H66 C35 H67 109.5 . .
N4 C35 H68 109.5 . .
H66 C35 H68 109.5 . .
H67 C35 H68 109.5 . .
N4 C34 H69 109.5 . .
N4 C34 H70 109.5 . .
H69 C34 H70 109.5 . .
N4 C34 H71 109.5 . .
H69 C34 H71 109.5 . .
H70 C34 H71 109.5 . .
O25 Na3 O13 87.19(6) 1_565 1_565
O25 Na3 O21 175.25(8) 1_565 .
O13 Na3 O21 88.65(7) 1_565 .
O25 Na3 O9 99.20(7) 1_565 2_556
O13 Na3 O9 104.96(6) 1_565 2_556
O21 Na3 O9 84.08(7) . 2_556
O25 Na3 O6 86.28(7) 1_565 .
O13 Na3 O6 137.55(7) 1_565 .
O21 Na3 O6 95.27(7) . .
O9 Na3 O6 117.50(6) 2_556 .
O25 Na3 O5 82.88(7) 1_565 .
O13 Na3 O5 84.29(6) 1_565 .
O21 Na3 O5 94.43(7) . .
O9 Na3 O5 170.56(6) 2_556 .
O6 Na3 O5 53.28(6) . .
O25 Na3 S5 82.99(5) 1_565 .
O13 Na3 S5 111.02(5) 1_565 .
O21 Na3 S5 96.39(6) . .
O9 Na3 S5 144.02(5) 2_556 .
O6 Na3 S5 26.52(4) . .
O5 Na3 S5 26.78(4) . .
O25 Na3 Na5 44.45(4) 1_565 1_565
O13 Na3 Na5 43.31(4) 1_565 1_565
O21 Na3 Na5 131.09(6) . 1_565
O9 Na3 Na5 112.38(5) 2_556 1_565
O6 Na3 Na5 113.79(5) . 1_565
O5 Na3 Na5 75.57(4) . 1_565
S5 Na3 Na5 94.38(2) . 1_565
O25 Na3 Na2 117.01(5) 1_565 .
O13 Na3 Na2 132.89(5) 1_565 .
O21 Na3 Na2 67.62(6) . .
O9 Na3 Na2 35.89(4) 2_556 .
O6 Na3 Na2 86.59(5) . .
O5 Na3 Na2 135.24(5) . .
S5 Na3 Na2 111.59(3) . .
Na5 Na3 Na2 147.09(3) 1_565 .
O25 Na3 H46 159.2(11) 1_565 .
O13 Na3 H46 72.6(11) 1_565 .
O21 Na3 H46 17.6(11) . .
O9 Na3 H46 81.7(10) 2_556 .
O6 Na3 H46 111.9(11) . .
O5 Na3 H46 99.7(10) . .
S5 Na3 H46 108.6(11) . .
Na5 Na3 H46 115.9(11) 1_565 .
Na2 Na3 H46 75.6(11) . .
Na3 O21 H46 95(3) . .
Na3 O21 H45 131(3) . .
H46 O21 H45 96(4) . .
C33 N3 C31 119.3(3) . .
C33 N3 C32 121.6(3) . .
C31 N3 C32 119.0(3) . .
O24 C33 N3 127.4(3) . .
O24 C33 H83 116.3 . .
N3 C33 H83 116.3 . .
N3 C31 H51 109.5 . .
N3 C31 H52 109.5 . .
H51 C31 H52 109.5 . .
N3 C31 H53 109.5 . .
H51 C31 H53 109.5 . .
H52 C31 H53 109.5 . .
N3 C32 H54 109.5 . .
N3 C32 H55 109.5 . .
H54 C32 H55 109.5 . .
N3 C32 H56 109.5 . .
H54 C32 H56 109.5 . .
H55 C32 H56 109.5 . .

loop_
_geom_bond_atom_site_label_1
_geom_bond_atom_site_label_2
_geom_bond_distance
_geom_bond_site_symmetry_2
Nd1 O2 2.4087(15) .
Nd1 O2 2.4087(15) 2
Nd1 O4 2.4143(14) .
Nd1 O4 2.4143(14) 2
Nd1 O3 2.4380(15) 2
Nd1 O3 2.4381(15) .
Nd1 O1 2.5234(14) .
Nd1 O1 2.5235(14) 2
Nd1 Ag2 3.2691(4) .
Nd1 Ag2 3.2692(4) 2
Nd1 Ag1 3.3506(4) 2
Nd1 Ag1 3.3506(4) .
Ag1 S3 2.4590(5) 2
Ag1 S1 2.4628(5) .
S1 C8 1.7794(19) .
S1 C6 1.7799(19) .
S2 C24 1.7753(18) .
S2 C2 1.7813(19) .
S2 Ag2 2.4453(5) .
S7 O12 1.4551(17) .
S7 O13 1.4561(15) .
S7 O11 1.4646(16) .
S7 C16 1.7603(19) .
S3 C20 1.7756(19) .
S3 C18 1.7790(19) .
S3 Ag1 2.4590(5) 2
S5 O7 1.4476(17) .
S5 O5 1.4493(19) .
S5 O6 1.4550(18) .
S5 C4 1.7665(19) .
S5 Na3 3.2001(11) .
S4 C12 1.7757(19) .
S4 C14 1.7774(19) .
S4 Ag2 2.4293(5) 2
Na1 O19 2.2987(19) .
Na1 O16 2.3168(17) 1_655
Na1 O22 2.3294(18) .
Na1 O7 2.3456(19) .
Na1 O20 2.3972(19) .
Na1 S8 3.3253(10) 1_655
Na1 Na4 3.6087(13) .
Na1 Na2 4.2168(13) 1_655
O4 C13 1.291(2) .
O1 C1 1.296(2) .
O1 Ag2 2.5972(15) .
O2 C7 1.286(2) .
O19 Na2 2.582(2) 1_655
O19 H44 0.93(4) .
O19 H43 0.88(4) .
C9 C8 1.383(3) .
C9 C10 1.395(3) .
C9 H72 0.9500 .
O13 Na3 2.3636(17) 1_545
O13 Na5 2.4950(15) .
C4 C5 1.389(3) .
C4 C3 1.391(3) .
C21 C20 1.390(3) .
C21 C22 1.394(3) .
C21 H73 0.9500 .
O11 Na4 2.3883(18) 1_445
C16 C15 1.386(3) .
C16 C17 1.395(3) .
O5 Na3 2.712(2) .
C6 C5 1.394(3) .
C6 C1 1.432(3) .
O6 Na3 2.590(2) .
C19 O3 1.283(2) .
C19 C20 1.431(3) .
C19 C24 1.434(3) .
C7 C12 1.431(2) .
C7 C8 1.434(3) .
C11 C10 1.387(3) .
C11 C12 1.388(3) .
C11 H74 0.9500 .
C15 C14 1.391(2) .
C15 H75 0.9500 .
C13 C14 1.427(3) .
C13 C18 1.429(3) .
C5 H76 0.9500 .
C23 C24 1.382(3) .
C23 C22 1.393(3) .
C23 H77 0.9500 .
C2 C3 1.388(3) .
C2 C1 1.432(3) .
C3 H78 0.9500 .
C18 C17 1.388(2) .
C10 S6 1.7579(19) .
C17 H79 0.9500 .
S6 O10 1.4526(16) .
S6 O8 1.4600(16) .
S6 O9 1.4659(16) .
S6 Na2 3.3417(10) 2_556
S6 Na4 3.3751(11) 1_545
O10 Na4 2.3312(19) 1_545
C22 S8 1.7613(19) .
S8 O14 1.4499(15) .
S8 O16 1.4561(16) .
S8 O15 1.4625(16) .
S8 Na1 3.3253(10) 1_455
Na4 O23 2.3118(19) .
Na4 O10 2.3312(19) 1_565
Na4 O20 2.3505(18) .
Na4 O22 2.3598(19) .
Na4 O11 2.3883(18) 1_665
Na4 S6 3.3751(11) 1_565
Na4 H41 2.45(4) .
Na2 O17 2.292(3) .
Na2 O15 2.3044(17) .
Na2 O9 2.3472(18) 2_556
Na2 O14 2.3923(17) 2_456
Na2 O19 2.582(2) 1_455
Na2 S6 3.3417(10) 2_556
Na2 Na3 3.8458(13) .
Na2 Na1 4.2168(13) 1_455
O23 C30 1.228(3) .
N2 C30 1.329(3) .
N2 C28 1.447(4) .
N2 C29 1.461(3) .
C30 H80 0.9500 .
C29 H57 0.9800 .
C29 H58 0.9800 .
C29 H59 0.9800 .
C28 H60 0.9800 .
C28 H61 0.9800 .
C28 H62 0.9800 .
O20 H42 0.83(4) .
O20 H41 0.68(5) .
O9 Na2 2.3472(18) 2_556
O9 Na3 2.4627(17) 2_556
O16 Na1 2.3168(17) 1_455
O14 Na2 2.3923(17) 2_456
O22 C27 1.231(3) .
N1 C27 1.323(3) .
N1 C26 1.452(4) .
N1 C25 1.453(3) .
C27 H81 0.9500 .
C25 H63 0.9800 .
C25 H64 0.9800 .
C25 H65 0.9800 .
C26 H48 0.9800 .
C26 H49 0.9800 .
C26 H50 0.9800 .
O17 H47 0.66(5) .
O17 H37 0.86(4) .
Ag2 S4 2.4293(5) 2
Na5 O18 2.3137(18) .
Na5 O18 2.3137(18) 2_546
Na5 O13 2.4950(15) 2_546
Na5 O25 2.5441(17) 2_546
Na5 O25 2.5441(17) .
Na5 Na3 3.6164(9) 2_556
Na5 Na3 3.6165(9) 1_545
Na5 H39 2.65(4) .
O18 H40 0.77(4) .
O18 H39 0.81(4) .
O25 C36 1.231(3) .
O25 Na3 2.3381(19) 1_545
N4 C36 1.332(3) .
N4 C35 1.444(3) .
N4 C34 1.447(3) .
C36 H82 0.9500 .
C35 H66 0.9800 .
C35 H67 0.9800 .
C35 H68 0.9800 .
C34 H69 0.9800 .
C34 H70 0.9800 .
C34 H71 0.9800 .
Na3 O25 2.3380(19) 1_565
Na3 O13 2.3636(17) 1_565
Na3 O21 2.419(2) .
Na3 O9 2.4627(18) 2_556
Na3 Na5 3.6165(9) 1_565
Na3 H46 2.61(5) .
O21 H46 0.79(5) .
O21 H45 0.81(4) .
N3 C33 1.343(4) .
N3 C31 1.430(4) .
N3 C32 1.435(4) .
O24 C33 1.191(4) .
C33 H83 0.9500 .
C31 H51 0.9800 .
C31 H52 0.9800 .
C31 H53 0.9800 .
C32 H54 0.9800 .
C32 H55 0.9800 .
C32 H56 0.9800 .

loop_
_cod_changelog_entry_id
_cod_changelog_entry_author
_cod_changelog_entry_date
_cod_changelog_entry_text
1 'Vaitkus, Antanas' 2024-11-16T00:18:53+02:00
;
 Replaced the '\/Y' character sequence with the backslash character ('\')
 in multiple data values.
;
